data_7232999
loop_
_publ_author_name
'Tang, Jie'
'Cheng, Guangbin'
'Zhao, Ying'
'Yang, Pengju'
'Ju, Xuehai'
'Yang, Hongwei'

_publ_section_title
;
 Optimizing the molecular structure and packing style of a crystal by
 intramolecular cyclization from picrylhydrazone to indazole
;
_journal_issue 32
_journal_name_full CrystEngComm
_journal_page_first 4701
_journal_paper_doi 10.1039/C9CE00782B
_journal_volume 21
_journal_year 2019
_chemical_formula_moiety 'Cl, C9 H8 N9 O6'
_chemical_formula_sum 'C9 H8 Cl N9 O6'
_chemical_formula_weight 373.69
_space_group_crystal_system triclinic
_space_group_IT_number 2
_space_group_name_Hall '-P 1'
_space_group_name_H-M_alt 'P -1'
_symmetry_space_group_name_Hall '-P 1'
_symmetry_space_group_name_H-M 'P -1'
_atom_sites_solution_hydrogens mixed
_atom_sites_solution_primary dual
_audit_creation_date 2018-12-17
_audit_creation_method
;
Olex2 1.2
(compiled 2018.05.29 svn.r3508 for OlexSys, GUI svn.r5506)
;
_audit_update_record
;
2019-02-28 deposited with the CCDC.    2019-06-26 downloaded from the CCDC.
;
_cell_angle_alpha 77.691(17)
_cell_angle_beta 78.764(17)
_cell_angle_gamma 87.961(18)
_cell_formula_units_Z 2
_cell_length_a 7.773(6)
_cell_length_b 9.309(8)
_cell_length_c 10.386(8)
_cell_measurement_reflns_used 1159
_cell_measurement_temperature 153
_cell_measurement_theta_max 25.526
_cell_measurement_theta_min 2.671
_cell_volume 720.2(10)
_computing_cell_refinement 'SAINT v8.34A (Bruker, 2013)'
_computing_data_reduction 'SAINT v8.34A (Bruker, 2013)'
_computing_molecular_graphics 'Olex2 (Dolomanov et al., 2009)'
_computing_publication_material 'Olex2 (Dolomanov et al., 2009)'
_computing_structure_refinement 'ShelXL (Sheldrick, 2015)'
_computing_structure_solution 'ShelXT (Sheldrick, 2015)'
_diffrn_ambient_temperature 153.0
_diffrn_measured_fraction_theta_full 0.982
_diffrn_measured_fraction_theta_max 0.971
_diffrn_measurement_device_type 'Bruker APEX-II CCD'
_diffrn_measurement_method '\f and \w scans'
_diffrn_radiation_type MoK\a
_diffrn_radiation_wavelength 0.71073
_diffrn_reflns_av_R_equivalents 0.0468
_diffrn_reflns_av_unetI/netI 0.0722
_diffrn_reflns_Laue_measured_fraction_full 0.982
_diffrn_reflns_Laue_measured_fraction_max 0.971
_diffrn_reflns_limit_h_max 9
_diffrn_reflns_limit_h_min -9
_diffrn_reflns_limit_k_max 11
_diffrn_reflns_limit_k_min -9
_diffrn_reflns_limit_l_max 12
_diffrn_reflns_limit_l_min -11
_diffrn_reflns_number 5635
_diffrn_reflns_point_group_measured_fraction_full 0.982
_diffrn_reflns_point_group_measured_fraction_max 0.971
_diffrn_reflns_theta_full 25.242
_diffrn_reflns_theta_max 26.422
_diffrn_reflns_theta_min 2.045
_diffrn_standards_number 0
_exptl_absorpt_coefficient_mu 0.322
_exptl_absorpt_correction_T_max 0.7454
_exptl_absorpt_correction_T_min 0.6202
_exptl_absorpt_correction_type multi-scan
_exptl_absorpt_process_details
'SADABS-2014/5 (Bruker,2014/5) was used for absorption correction. wR2(int) was 0.0773 before and 0.0527 after correction. The Ratio of minimum to maximum transmission is 0.8320. The \l/2 correction factor is 0.00150.'
_exptl_crystal_colour yellow
_exptl_crystal_colour_primary yellow
_exptl_crystal_density_diffrn 1.723
_exptl_crystal_description needle
_exptl_crystal_F_000 380
_exptl_crystal_size_max 0.16
_exptl_crystal_size_mid 0.08
_exptl_crystal_size_min 0.03
_refine_diff_density_max 0.695
_refine_diff_density_min -0.496
_refine_diff_density_rms 0.122
_refine_ls_extinction_method none
_refine_ls_goodness_of_fit_ref 1.025
_refine_ls_hydrogen_treatment constr
_refine_ls_matrix_type full
_refine_ls_number_parameters 227
_refine_ls_number_reflns 2873
_refine_ls_number_restraints 0
_refine_ls_restrained_S_all 1.025
_refine_ls_R_factor_all 0.0799
_refine_ls_R_factor_gt 0.0601
_refine_ls_shift/su_max 0.000
_refine_ls_shift/su_mean 0.000
_refine_ls_structure_factor_coef Fsqd
_refine_ls_weighting_details 'w=1/[\s^2^(Fo^2^)+(0.1204P)^2^] where P=(Fo^2^+2Fc^2^)/3'
_refine_ls_weighting_scheme calc
_refine_ls_wR_factor_gt 0.1697
_refine_ls_wR_factor_ref 0.1929
_reflns_Friedel_coverage 0.000
_reflns_number_gt 2142
_reflns_number_total 2873
_reflns_threshold_expression 'I > 2\s(I)'
_cod_data_source_file c9ce00782b2.cif
_cod_data_source_block mo_20181195-tj-sxszc_0m
_cod_depositor_comments 'Adding full bibliography for 7232997--7233000.cif.'
_cod_database_code 7232999
_shelx_shelxl_version_number 2018/3
_shelx_space_group_comment
;
The symmetry employed for this shelxl refinement is uniquely defined
by the following loop, which should always be used as a source of
symmetry information in preference to the above space-group names.
They are only intended as comments.
;
_shelx_estimated_absorpt_t_max 0.990
_shelx_estimated_absorpt_t_min 0.950
_olex2_refinement_description
;
1. Fixed Uiso
 At 1.2 times of:
  All C(H) groups, All N(H) groups, All N(H,H) groups
2.a Rotating group:
 N9(H9A,H9B)
2.b Aromatic/amide H refined with riding coordinates:
 N6(H6), N5(H5), C3(H3), C7(H7), C1(H1), C9(H9)
;
_olex2_submission_special_instructions 'No special instructions were received'

loop_
_space_group_symop_operation_xyz
'x, y, z'
'-x, -y, -z'

loop_
_atom_site_label
_atom_site_type_symbol
_atom_site_fract_x
_atom_site_fract_y
_atom_site_fract_z
_atom_site_U_iso_or_equiv
_atom_site_adp_type
_atom_site_occupancy
_atom_site_site_symmetry_order
_atom_site_calc_flag
_atom_site_refinement_flags_posn
Cl1 Cl -0.00058(11) 0.39023(10) 0.80749(8) 0.0235(3) Uani 1 1 d .
O1 O 0.3563(3) 0.4248(3) 0.9652(2) 0.0252(6) Uani 1 1 d .
O2 O 0.5217(3) 0.2309(3) 0.9734(2) 0.0264(6) Uani 1 1 d .
O6 O 0.6777(3) 0.8390(3) 0.6623(3) 0.0282(6) Uani 1 1 d .
O5 O 0.8002(3) 0.8154(3) 0.4606(2) 0.0290(6) Uani 1 1 d .
O3 O 0.6554(3) 0.1933(3) 0.4472(3) 0.0307(6) Uani 1 1 d .
O4 O 0.9145(3) 0.2913(3) 0.4027(3) 0.0290(6) Uani 1 1 d .
N3 N 0.4697(4) 0.3472(3) 0.9144(3) 0.0185(6) Uani 1 1 d .
N6 N 0.0348(3) 0.0567(3) 0.8289(3) 0.0194(6) Uani 1 1 d .
H6 H 0.051168 0.152559 0.810535 0.023 Uiso 1 1 calc R
N8 N 0.0880(3) -0.1754(3) 0.8602(3) 0.0178(6) Uani 1 1 d .
N2 N 0.7635(4) 0.2760(3) 0.4646(3) 0.0191(6) Uani 1 1 d .
N9 N 0.1841(4) -0.3065(3) 0.8741(3) 0.0215(7) Uani 1 1 d .
H9A H 0.165783 -0.351685 0.959438 0.026 Uiso 1 1 d GR
H9B H 0.150223 -0.364461 0.826541 0.026 Uiso 1 1 d GR
N4 N 0.3885(4) 0.1268(3) 0.7673(3) 0.0193(6) Uani 1 1 d .
N5 N 0.3347(4) -0.0180(3) 0.7988(3) 0.0189(6) Uani 1 1 d .
H5 H 0.410340 -0.090708 0.799973 0.023 Uiso 1 1 calc R
N1 N 0.7259(4) 0.7654(3) 0.5748(3) 0.0201(6) Uani 1 1 d .
N7 N -0.1278(4) -0.0126(4) 0.8636(3) 0.0245(7) Uani 1 1 d .
C8 C 0.1625(4) -0.0421(4) 0.8273(3) 0.0159(7) Uani 1 1 d .
C4 C 0.7038(4) 0.3703(4) 0.5631(3) 0.0159(7) Uani 1 1 d .
C3 C 0.7504(4) 0.5185(4) 0.5229(3) 0.0183(7) Uani 1 1 d .
H3 H 0.822432 0.556704 0.438251 0.022 Uiso 1 1 calc R
C6 C 0.5546(4) 0.4038(4) 0.7735(3) 0.0176(7) Uani 1 1 d .
C7 C 0.5489(4) 0.1512(4) 0.7216(3) 0.0175(7) Uani 1 1 d .
H7 H 0.629878 0.073986 0.710183 0.021 Uiso 1 1 calc R
C1 C 0.5895(4) 0.5529(4) 0.7378(3) 0.0186(7) Uani 1 1 d .
H1 H 0.547622 0.615830 0.797997 0.022 Uiso 1 1 calc R
C5 C 0.6045(4) 0.3073(4) 0.6867(3) 0.0161(7) Uani 1 1 d .
C2 C 0.6866(4) 0.6071(4) 0.6126(3) 0.0174(7) Uani 1 1 d .
C9 C -0.0909(4) -0.1527(4) 0.8826(3) 0.0222(8) Uani 1 1 d .
H9 H -0.176309 -0.229212 0.908591 0.027 Uiso 1 1 calc R

loop_
_atom_site_aniso_label
_atom_site_aniso_U_11
_atom_site_aniso_U_22
_atom_site_aniso_U_33
_atom_site_aniso_U_23
_atom_site_aniso_U_13
_atom_site_aniso_U_12
Cl1 0.0306(5) 0.0163(5) 0.0221(5) -0.0036(4) -0.0015(3) -0.0007(3)
O1 0.0278(12) 0.0182(14) 0.0267(13) -0.0077(11) 0.0055(10) -0.0002(10)
O2 0.0332(13) 0.0197(15) 0.0233(13) 0.0022(11) -0.0050(10) -0.0006(11)
O6 0.0438(15) 0.0159(15) 0.0255(13) -0.0112(11) 0.0004(11) -0.0052(12)
O5 0.0436(15) 0.0165(15) 0.0221(13) 0.0023(11) -0.0003(11) -0.0088(12)
O3 0.0383(14) 0.0271(16) 0.0291(14) -0.0152(12) -0.0001(11) -0.0122(12)
O4 0.0256(13) 0.0287(17) 0.0313(14) -0.0112(12) 0.0039(10) -0.0007(11)
N3 0.0246(14) 0.0135(16) 0.0167(14) -0.0025(12) -0.0015(11) -0.0085(12)
N6 0.0201(13) 0.0121(16) 0.0242(15) -0.0004(12) -0.0026(11) -0.0034(11)
N8 0.0239(13) 0.0088(15) 0.0194(14) -0.0029(12) -0.0004(11) -0.0048(11)
N2 0.0261(14) 0.0130(16) 0.0182(14) -0.0045(12) -0.0029(11) 0.0009(12)
N9 0.0336(16) 0.0078(16) 0.0213(15) -0.0014(12) -0.0021(12) -0.0041(12)
N4 0.0283(14) 0.0104(16) 0.0191(14) -0.0032(12) -0.0034(11) -0.0039(12)
N5 0.0231(13) 0.0056(15) 0.0274(15) -0.0024(12) -0.0042(11) -0.0018(11)
N1 0.0293(15) 0.0091(16) 0.0223(15) -0.0024(12) -0.0063(12) -0.0026(12)
N7 0.0219(14) 0.0225(19) 0.0282(16) -0.0037(14) -0.0039(12) -0.0040(13)
C8 0.0250(16) 0.0112(18) 0.0114(15) -0.0040(13) -0.0012(12) -0.0029(13)
C4 0.0199(15) 0.0114(18) 0.0181(16) -0.0081(14) -0.0017(12) -0.0012(13)
C3 0.0221(16) 0.0158(19) 0.0169(16) -0.0028(14) -0.0037(12) -0.0031(13)
C6 0.0186(15) 0.0168(19) 0.0171(16) -0.0035(14) -0.0026(12) 0.0008(13)
C7 0.0213(15) 0.0135(19) 0.0190(16) -0.0052(14) -0.0050(13) 0.0000(13)
C1 0.0245(16) 0.0147(19) 0.0174(16) -0.0054(14) -0.0029(13) -0.0036(14)
C5 0.0156(14) 0.0113(18) 0.0218(17) -0.0029(14) -0.0055(12) 0.0017(13)
C2 0.0228(16) 0.0061(17) 0.0240(17) -0.0023(14) -0.0068(13) -0.0019(13)
C9 0.0220(16) 0.020(2) 0.0231(17) -0.0038(15) 0.0001(13) -0.0082(14)

loop_
_atom_type_symbol
_atom_type_description
_atom_type_scat_dispersion_real
_atom_type_scat_dispersion_imag
_atom_type_scat_source
C C 0.0033 0.0016 'International Tables Vol C Tables 4.2.6.8 and 6.1.1.4'
H H 0.0000 0.0000 'International Tables Vol C Tables 4.2.6.8 and 6.1.1.4'
Cl Cl 0.1484 0.1585 'International Tables Vol C Tables 4.2.6.8 and 6.1.1.4'
N N 0.0061 0.0033 'International Tables Vol C Tables 4.2.6.8 and 6.1.1.4'
O O 0.0106 0.0060 'International Tables Vol C Tables 4.2.6.8 and 6.1.1.4'

loop_
_geom_angle_atom_site_label_1
_geom_angle_atom_site_label_2
_geom_angle_atom_site_label_3
_geom_angle
O1 N3 C6 116.9(3)
O2 N3 O1 125.0(3)
O2 N3 C6 118.1(3)
N7 N6 H6 124.8
C8 N6 H6 124.8
C8 N6 N7 110.4(3)
C8 N8 N9 123.3(3)
C8 N8 C9 106.2(3)
C9 N8 N9 130.4(3)
O3 N2 C4 117.4(3)
O4 N2 O3 124.8(3)
O4 N2 C4 117.7(3)
N8 N9 H9A 109.4
N8 N9 H9B 109.8
H9A N9 H9B 109.2
C7 N4 N5 116.7(3)
N4 N5 H5 121.8
C8 N5 N4 116.5(3)
C8 N5 H5 121.8
O6 N1 C2 117.2(3)
O5 N1 O6 124.8(3)
O5 N1 C2 118.0(3)
C9 N7 N6 104.3(3)
N6 C8 N8 107.8(3)
N6 C8 N5 127.9(3)
N5 C8 N8 124.3(3)
C3 C4 N2 117.0(3)
C5 C4 N2 118.7(3)
C5 C4 C3 124.4(3)
C4 C3 H3 121.7
C2 C3 C4 116.6(3)
C2 C3 H3 121.7
C1 C6 N3 115.9(3)
C1 C6 C5 123.7(3)
C5 C6 N3 120.3(3)
N4 C7 H7 121.9
N4 C7 C5 116.1(3)
C5 C7 H7 121.9
C6 C1 H1 121.1
C2 C1 C6 117.7(3)
C2 C1 H1 121.1
C4 C5 C6 114.8(3)
C4 C5 C7 122.3(3)
C6 C5 C7 122.7(3)
C3 C2 N1 119.4(3)
C1 C2 N1 118.0(3)
C1 C2 C3 122.6(3)
N8 C9 H9 124.3
N7 C9 N8 111.4(3)
N7 C9 H9 124.3

loop_
_geom_bond_atom_site_label_1
_geom_bond_atom_site_label_2
_geom_bond_distance
O1 N3 1.229(4)
O2 N3 1.223(4)
O6 N1 1.245(4)
O5 N1 1.213(4)
O3 N2 1.223(4)
O4 N2 1.220(4)
N3 C6 1.475(4)
N6 H6 0.8800
N6 N7 1.388(4)
N6 C8 1.329(4)
N8 N9 1.404(4)
N8 C8 1.335(4)
N8 C9 1.381(4)
N2 C4 1.484(4)
N9 H9A 0.8827
N9 H9B 0.8827
N4 N5 1.377(4)
N4 C7 1.255(4)
N5 H5 0.8800
N5 C8 1.330(4)
N1 C2 1.469(4)
N7 C9 1.307(5)
C4 C3 1.392(5)
C4 C5 1.384(5)
C3 H3 0.9500
C3 C2 1.383(5)
C6 C1 1.381(5)
C6 C5 1.398(5)
C7 H7 0.9500
C7 C5 1.479(5)
C1 H1 0.9500
C1 C2 1.371(5)
C9 H9 0.9500
